data_4338165
loop_
_publ_author_name
'Brogden, David W.'
'Turov, Yevgeniya'
'Nippe, Michael'
'Li Manni, Giovanni'
'Hillard, Elizabeth A.'
'Cl\'erac, Rodolphe'
'Gagliardi, Laura'
'Berry, John F.'

_publ_section_title
;
 Oxidative stretching of metal-metal bonds to their limits.
;
_journal_issue 9
_journal_name_full 'Inorganic chemistry'
_journal_page_first 4777
_journal_page_last 4790
_journal_paper_doi 10.1021/ic5007204
_journal_volume 53
_journal_year 2014
_chemical_formula_moiety
;
C40 H32 N12 Mo2 O, B C24 H20, O3 S C F3, C4 H9 O, C2 H3 N
;
_chemical_formula_sum 'C71 H64 B F3 Mo2 N13 O5 S'
_chemical_formula_weight 1471.10
_space_group_IT_number 2
_symmetry_cell_setting triclinic
_symmetry_space_group_name_Hall '-P 1'
_symmetry_space_group_name_H-M 'P -1'
_atom_sites_solution_hydrogens geom
_atom_sites_solution_primary direct
_atom_sites_solution_secondary difmap
_audit_creation_method SHELXL-97
_cell_angle_alpha 71.6770(10)
_cell_angle_beta 69.7790(10)
_cell_angle_gamma 77.4370(10)
_cell_formula_units_Z 2
_cell_length_a 14.0730(4)
_cell_length_b 15.7381(5)
_cell_length_c 17.0039(5)
_cell_measurement_reflns_used 9988
_cell_measurement_temperature 100(2)
_cell_measurement_theta_max 28.2706
_cell_measurement_theta_min 2.9918
_cell_volume 3329.63(17)
_computing_cell_refinement 'SAINT Ver. 7.24A (Bruker-AXS, 2007)'
_computing_data_collection 'APEX2 Ver. 2.1-4 (Bruker-AXS, 2009)'
_computing_data_reduction 'SAINT Ver. 7.24A'
_computing_molecular_graphics SHELXTL
_computing_publication_material SHELXTL
_computing_structure_refinement 'SHELXTL, OLEX2 (Dolomanov et al., 2009)'
_computing_structure_solution 'SHELXTL (Sheldrick, 2008)'
_diffrn_ambient_temperature 100(2)
_diffrn_measured_fraction_theta_full 0.996
_diffrn_measured_fraction_theta_max 0.996
_diffrn_measurement_device_type 'Bruker SMART APEX2 area detector'
_diffrn_measurement_method '0.60\% \w and 0.6\% \f scans'
_diffrn_radiation_monochromator 'mirror optics'
_diffrn_radiation_type MoK\a
_diffrn_radiation_wavelength 0.71073
_diffrn_reflns_av_R_equivalents 0.0251
_diffrn_reflns_av_sigmaI/netI 0.0199
_diffrn_reflns_limit_h_max 18
_diffrn_reflns_limit_h_min -18
_diffrn_reflns_limit_k_max 20
_diffrn_reflns_limit_k_min -20
_diffrn_reflns_limit_l_max 22
_diffrn_reflns_limit_l_min -22
_diffrn_reflns_number 73721
_diffrn_reflns_theta_full 28.31
_diffrn_reflns_theta_max 28.31
_diffrn_reflns_theta_min 2.32
_diffrn_source 'microfocus sealed X-ray tube'
_diffrn_source_type 'Incoatec I\ms'
_exptl_absorpt_coefficient_mu 0.479
_exptl_absorpt_correction_T_max 0.9659
_exptl_absorpt_correction_T_min 0.9146
_exptl_absorpt_correction_type analytical
_exptl_crystal_colour red
_exptl_crystal_density_diffrn 1.467
_exptl_crystal_density_method 'not measured'
_exptl_crystal_description block
_exptl_crystal_F_000 1506
_exptl_crystal_size_max 0.19
_exptl_crystal_size_mid 0.17
_exptl_crystal_size_min 0.07
_refine_diff_density_max 1.367
_refine_diff_density_min -1.143
_refine_diff_density_rms 0.074
_refine_ls_extinction_method none
_refine_ls_goodness_of_fit_ref 1.026
_refine_ls_hydrogen_treatment undef
_refine_ls_matrix_type full
_refine_ls_number_parameters 924
_refine_ls_number_reflns 16496
_refine_ls_number_restraints 3
_refine_ls_restrained_S_all 1.027
_refine_ls_R_factor_all 0.0366
_refine_ls_R_factor_gt 0.0312
_refine_ls_shift/su_max 0.003
_refine_ls_shift/su_mean 0.000
_refine_ls_structure_factor_coef Fsqd
_refine_ls_weighting_details 'calc w=1/[\s^2^(Fo^2^)+(0.0397P)^2^+4.4343P] where P=(Fo^2^+2Fc^2^)/3'
_refine_ls_weighting_scheme calc
_refine_ls_wR_factor_gt 0.0825
_refine_ls_wR_factor_ref 0.0866
_reflns_number_gt 14615
_reflns_number_total 16496
_reflns_threshold_expression >2sigma(I)
_cod_data_source_file ic5007204_si_001.cif
_cod_data_source_block berry137
_cod_depositor_comments 'Adding full bibliography for 4338161--4338168.cif.'
_cod_original_sg_symbol_H-M P-1
_cod_database_code 4338165

loop_
_symmetry_equiv_pos_as_xyz
'x, y, z'
'-x, -y, -z'

loop_
_atom_site_label
_atom_site_type_symbol
_atom_site_fract_x
_atom_site_fract_y
_atom_site_fract_z
_atom_site_U_iso_or_equiv
_atom_site_adp_type
_atom_site_occupancy
_atom_site_symmetry_multiplicity
_atom_site_calc_flag
_atom_site_refinement_flags
_atom_site_disorder_assembly
_atom_site_disorder_group
Mo1 Mo 0.075304(11) 0.780060(10) 0.864630(10) 0.01465(4) Uani 1 1 d . . .
Mo2 Mo 0.312654(11) 0.767154(10) 0.813944(10) 0.01309(4) Uani 1 1 d . . .
S1 S 0.2719(3) 0.2784(3) 0.2418(2) 0.0296(5) Uani 0.50 1 d P A 2
S1A S 0.2561(3) 0.2846(3) 0.2654(2) 0.0296(5) Uani 0.50 1 d P A 1
F1 F 0.1546(11) 0.1472(16) 0.2975(11) 0.049(3) Uani 0.50 1 d PD A 2
F2 F 0.2189(4) 0.1536(3) 0.3878(3) 0.0484(11) Uani 0.50 1 d PD A 2
F3 F 0.3165(3) 0.1022(3) 0.2825(4) 0.0555(11) Uani 0.50 1 d PD A 2
F1A F 0.1447(12) 0.1629(16) 0.2836(12) 0.058(4) Uani 0.50 1 d PD A 1
F2A F 0.2486(6) 0.1194(4) 0.3609(5) 0.092(3) Uani 0.50 1 d PD A 1
F3A F 0.2976(3) 0.1305(3) 0.2260(4) 0.0694(15) Uani 0.50 1 d PD A 1
O1 O -0.05104(11) 0.79030(10) 0.89038(9) 0.0218(3) Uani 1 1 d . . .
O1S O 0.23810(15) 0.32000(13) 0.86119(15) 0.0458(5) Uani 1 1 d . . .
O2 O 0.35742(13) 0.27931(12) 0.26818(12) 0.0353(4) Uani 1 1 d . . .
O3 O 0.3006(4) 0.2752(5) 0.1534(3) 0.0652(15) Uani 0.50 1 d P A 2
O3A O 0.2431(6) 0.3240(4) 0.1814(4) 0.0762(19) Uani 0.50 1 d P A 1
O4 O 0.1809(3) 0.3341(3) 0.2697(4) 0.0504(12) Uani 0.50 1 d P A 2
O4A O 0.1789(4) 0.3162(4) 0.3325(5) 0.078(2) Uani 0.50 1 d P A 1
N1 N 0.07152(12) 0.83226(11) 0.96868(10) 0.0169(3) Uani 1 1 d . . .
N1S N 0.2638(3) 0.2378(4) 0.5856(4) 0.0762(16) Uani 0.69 1 d P . .
N2 N 0.23608(12) 0.76353(11) 0.94964(10) 0.0162(3) Uani 1 1 d . . .
N2S N 1.1035(9) 0.5036(8) 0.5317(8) 0.077(2) Uiso 0.31 1 d P B -1
N3 N 0.38917(12) 0.69268(11) 0.91114(10) 0.0173(3) Uani 1 1 d . . .
N4 N 0.08946(12) 0.64780(11) 0.95171(10) 0.0173(3) Uani 1 1 d . . .
N5 N 0.25104(12) 0.63871(10) 0.85860(10) 0.0160(3) Uani 1 1 d . . .
N6 N 0.40066(12) 0.65171(11) 0.76248(10) 0.0168(3) Uani 1 1 d . . .
N7 N 0.10329(12) 0.72263(11) 0.75806(10) 0.0164(3) Uani 1 1 d . . .
N8 N 0.25655(12) 0.77864(11) 0.70664(10) 0.0160(3) Uani 1 1 d . . .
N9 N 0.39928(12) 0.82972(11) 0.68082(10) 0.0166(3) Uani 1 1 d . . .
N10 N 0.08750(12) 0.91095(11) 0.77233(10) 0.0169(3) Uani 1 1 d . . .
N11 N 0.23761(12) 0.90481(10) 0.79886(10) 0.0162(3) Uani 1 1 d . . .
N12 N 0.38241(12) 0.87129(11) 0.82755(10) 0.0166(3) Uani 1 1 d . . .
C1 C -0.01340(15) 0.87854(14) 1.01135(13) 0.0211(4) Uani 1 1 d . . .
H1 H -0.0724 0.8914 0.9925 0.025 Uiso 1 1 calc R . .
C1S C 0.1942(3) 0.3885(2) 0.7279(2) 0.0549(8) Uani 1 1 d . . .
H1SC H 0.1402 0.4295 0.7566 0.082 Uiso 1 1 calc R . .
H1SA H 0.1734 0.3750 0.6842 0.082 Uiso 1 1 calc R . .
H1SB H 0.2571 0.4171 0.6997 0.082 Uiso 1 1 calc R . .
C2 C -0.01746(16) 0.90761(15) 1.08079(14) 0.0248(4) Uani 1 1 d . . .
H2 H -0.0791 0.9369 1.1116 0.030 Uiso 1 1 calc R . .
C2S C 0.2127(3) 0.3023(2) 0.7944(2) 0.0571(8) Uani 1 1 d . . .
H2SB H 0.1505 0.2713 0.8201 0.069 Uiso 1 1 calc R . .
H2SA H 0.2689 0.2618 0.7657 0.069 Uiso 1 1 calc R . .
C3 C 0.07078(17) 0.89323(14) 1.10502(13) 0.0245(4) Uani 1 1 d . . .
H3 H 0.0706 0.9148 1.1514 0.029 Uiso 1 1 calc R . .
C3S C 0.2743(3) 0.24234(19) 0.9160(2) 0.0539(8) Uani 1 1 d . . .
H3S H 0.2801 0.1829 0.9109 0.065 Uiso 1 1 calc R . .
C4 C 0.15849(16) 0.84757(13) 1.06164(13) 0.0210(4) Uani 1 1 d . . .
H4 H 0.2197 0.8389 1.0766 0.025 Uiso 1 1 calc R . .
C4S C 0.3019(3) 0.2644(2) 0.9816(3) 0.0615(9) Uani 1 1 d . . .
H4SC H 0.2414 0.2935 1.0179 0.092 Uiso 1 1 calc R . .
H4SA H 0.3543 0.3055 0.9532 0.092 Uiso 1 1 calc R . .
H4SB H 0.3285 0.2090 1.0179 0.092 Uiso 1 1 calc R . .
C5 C 0.15603(14) 0.81403(12) 0.99499(12) 0.0168(3) Uani 1 1 d . . .
C5S C 0.2462(7) 0.2856(5) 0.5300(5) 0.0919(16) Uani 0.69 1 d P . .
C6 C 0.31472(15) 0.71211(12) 0.98068(12) 0.0176(4) Uani 1 1 d . . .
C6S C 0.2213(6) 0.3487(5) 0.4636(5) 0.0919(16) Uani 0.69 1 d P . .
H6SB H 0.2709 0.3408 0.4086 0.138 Uiso 0.69 1 calc PR . .
H6SC H 0.2216 0.4088 0.4692 0.138 Uiso 0.69 1 calc PR . .
H6SA H 0.1530 0.3427 0.4643 0.138 Uiso 0.69 1 calc PR . .
C7 C 0.32469(17) 0.67753(14) 1.06418(13) 0.0228(4) Uani 1 1 d . . .
H7 H 0.2715 0.6888 1.1137 0.027 Uiso 1 1 calc R . .
C7S C 1.0139(13) 0.5379(11) 0.5215(10) 0.077(2) Uiso 0.31 1 d P B -1
C8 C 0.41629(18) 0.62584(15) 1.07106(15) 0.0279(5) Uani 1 1 d . . .
H8 H 0.4262 0.6011 1.1267 0.033 Uiso 1 1 calc R . .
C8S C 0.9490(12) 0.5069(11) 0.4938(10) 0.077(2) Uiso 0.31 1 d P B -1
H8SC H 0.8938 0.5549 0.4835 0.115 Uiso 0.31 1 calc PR B -1
H8SB H 0.9201 0.4546 0.5385 0.115 Uiso 0.31 1 calc PR B -1
H8SA H 0.9873 0.4895 0.4399 0.115 Uiso 0.31 1 calc PR B -1
C9 C 0.49383(17) 0.60941(15) 0.99838(15) 0.0265(4) Uani 1 1 d . . .
H9 H 0.5568 0.5752 1.0039 0.032 Uiso 1 1 calc R . .
C10 C 0.47772(15) 0.64363(13) 0.91827(14) 0.0215(4) Uani 1 1 d . . .
H10 H 0.5296 0.6324 0.8680 0.026 Uiso 1 1 calc R . .
C11 C 0.01547(16) 0.61500(14) 1.02541(13) 0.0215(4) Uani 1 1 d . . .
H11 H -0.0488 0.6507 1.0390 0.026 Uiso 1 1 calc R . .
C12 C 0.03052(17) 0.53186(15) 1.08099(14) 0.0258(4) Uani 1 1 d . . .
H12 H -0.0232 0.5097 1.1311 0.031 Uiso 1 1 calc R . .
C13 C 0.12569(17) 0.48045(15) 1.06284(14) 0.0260(4) Uani 1 1 d . . .
H13 H 0.1382 0.4236 1.1013 0.031 Uiso 1 1 calc R . .
C14 C 0.20143(16) 0.51327(14) 0.98835(13) 0.0221(4) Uani 1 1 d . . .
H14 H 0.2668 0.4792 0.9749 0.027 Uiso 1 1 calc R . .
C15 C 0.18121(14) 0.59737(13) 0.93259(12) 0.0171(3) Uani 1 1 d . . .
C16 C 0.33223(14) 0.59276(13) 0.80962(12) 0.0172(3) Uani 1 1 d . . .
C17 C 0.34813(16) 0.50574(13) 0.79863(14) 0.0227(4) Uani 1 1 d . . .
H17 H 0.3008 0.4637 0.8329 0.027 Uiso 1 1 calc R . .
C18 C 0.43537(17) 0.48336(14) 0.73598(14) 0.0261(4) Uani 1 1 d . . .
H18 H 0.4483 0.4251 0.7264 0.031 Uiso 1 1 calc R . .
C19 C 0.50478(16) 0.54560(14) 0.68669(14) 0.0242(4) Uani 1 1 d . . .
H19 H 0.5644 0.5303 0.6433 0.029 Uiso 1 1 calc R . .
C20 C 0.48543(15) 0.62985(13) 0.70199(13) 0.0200(4) Uani 1 1 d . . .
H20 H 0.5325 0.6725 0.6694 0.024 Uiso 1 1 calc R . .
C21 C 0.03572(15) 0.67636(13) 0.75322(12) 0.0191(4) Uani 1 1 d . . .
H21 H -0.0294 0.6739 0.7956 0.023 Uiso 1 1 calc R . .
C22 C 0.05760(17) 0.63289(14) 0.68959(13) 0.0227(4) Uani 1 1 d . . .
H22 H 0.0081 0.6023 0.6868 0.027 Uiso 1 1 calc R . .
C23 C 0.15435(17) 0.63462(14) 0.62903(13) 0.0240(4) Uani 1 1 d . . .
H23 H 0.1725 0.6028 0.5858 0.029 Uiso 1 1 calc R . .
C24 C 0.22331(16) 0.68237(14) 0.63190(13) 0.0209(4) Uani 1 1 d . . .
H24 H 0.2893 0.6839 0.5908 0.025 Uiso 1 1 calc R . .
C25 C 0.19511(14) 0.72871(12) 0.69614(12) 0.0159(3) Uani 1 1 d . . .
C26 C 0.33861(14) 0.81465(12) 0.64142(12) 0.0170(3) Uani 1 1 d . . .
C27 C 0.36375(16) 0.83726(14) 0.55080(13) 0.0225(4) Uani 1 1 d . . .
H27 H 0.3204 0.8283 0.5227 0.027 Uiso 1 1 calc R . .
C28 C 0.45462(18) 0.87336(15) 0.50395(14) 0.0273(4) Uani 1 1 d . . .
H28 H 0.4742 0.8896 0.4423 0.033 Uiso 1 1 calc R . .
C29 C 0.51783(17) 0.88628(15) 0.54567(14) 0.0258(4) Uani 1 1 d . . .
H29 H 0.5806 0.9100 0.5131 0.031 Uiso 1 1 calc R . .
C30 C 0.48748(15) 0.86400(13) 0.63515(13) 0.0204(4) Uani 1 1 d . . .
H30 H 0.5293 0.8730 0.6646 0.024 Uiso 1 1 calc R . .
C31 C 0.01765(15) 0.95022(14) 0.72903(13) 0.0207(4) Uani 1 1 d . . .
H31 H -0.0400 0.9205 0.7422 0.025 Uiso 1 1 calc R . .
C32 C 0.02680(16) 1.03097(15) 0.66715(14) 0.0263(4) Uani 1 1 d . . .
H32 H -0.0243 1.0574 0.6390 0.032 Uiso 1 1 calc R . .
C33 C 0.11224(17) 1.07333(15) 0.64647(15) 0.0277(4) Uani 1 1 d . . .
H33 H 0.1206 1.1291 0.6033 0.033 Uiso 1 1 calc R . .
C34 C 0.18515(16) 1.03417(14) 0.68881(14) 0.0234(4) Uani 1 1 d . . .
H34 H 0.2445 1.0621 0.6745 0.028 Uiso 1 1 calc R . .
C35 C 0.17033(14) 0.95241(13) 0.75328(12) 0.0178(4) Uani 1 1 d . . .
C36 C 0.31239(14) 0.94106(13) 0.80750(12) 0.0168(3) Uani 1 1 d . . .
C37 C 0.32361(15) 1.02904(13) 0.80228(14) 0.0223(4) Uani 1 1 d . . .
H37 H 0.2736 1.0784 0.7901 0.027 Uiso 1 1 calc R . .
C38 C 0.41093(16) 1.04085(14) 0.81575(14) 0.0252(4) Uani 1 1 d . . .
H38 H 0.4212 1.0997 0.8125 0.030 Uiso 1 1 calc R . .
C39 C 0.48403(15) 0.96854(14) 0.83399(13) 0.0228(4) Uani 1 1 d . . .
H39 H 0.5443 0.9776 0.8419 0.027 Uiso 1 1 calc R . .
C40 C 0.46662(15) 0.88329(14) 0.84023(13) 0.0197(4) Uani 1 1 d . . .
H40 H 0.5149 0.8328 0.8536 0.024 Uiso 1 1 calc R . .
C41 C 0.240(2) 0.1603(17) 0.3056(13) 0.028(2) Uani 0.50 1 d P A 2
C41A C 0.234(2) 0.1731(17) 0.2847(13) 0.028(2) Uani 0.50 1 d P A 1
C42 C 0.78491(16) 0.30650(14) 0.70686(12) 0.0221(4) Uani 1 1 d . . .
C43 C 0.7374(2) 0.39325(15) 0.71232(14) 0.0300(5) Uani 1 1 d . . .
H43 H 0.6728 0.4124 0.7023 0.036 Uiso 1 1 calc R . .
C44 C 0.7805(3) 0.45265(17) 0.73171(17) 0.0441(7) Uani 1 1 d . . .
H44 H 0.7459 0.5113 0.7339 0.053 Uiso 1 1 calc R . .
C45 C 0.8735(3) 0.4263(2) 0.74780(19) 0.0521(8) Uani 1 1 d . . .
H45 H 0.9035 0.4666 0.7610 0.062 Uiso 1 1 calc R . .
C46 C 0.9228(2) 0.3406(2) 0.74455(18) 0.0462(7) Uani 1 1 d . . .
H46 H 0.9867 0.3218 0.7559 0.055 Uiso 1 1 calc R . .
C47 C 0.87890(18) 0.28215(17) 0.72465(15) 0.0302(5) Uani 1 1 d . . .
H47 H 0.9138 0.2235 0.7230 0.036 Uiso 1 1 calc R . .
C48 C 0.63941(15) 0.28102(13) 0.64683(12) 0.0191(4) Uani 1 1 d . . .
C49 C 0.55111(16) 0.24055(15) 0.66995(14) 0.0260(4) Uani 1 1 d . . .
H49 H 0.5420 0.1870 0.7159 0.031 Uiso 1 1 calc R . .
C50 C 0.47591(17) 0.27553(18) 0.62832(17) 0.0324(5) Uani 1 1 d . . .
H50 H 0.4170 0.2458 0.6463 0.039 Uiso 1 1 calc R . .
C51 C 0.48680(18) 0.35308(17) 0.56119(16) 0.0319(5) Uani 1 1 d . . .
H51 H 0.4356 0.3772 0.5328 0.038 Uiso 1 1 calc R . .
C52 C 0.57336(17) 0.39536(16) 0.53564(14) 0.0283(5) Uani 1 1 d . . .
H52 H 0.5820 0.4487 0.4893 0.034 Uiso 1 1 calc R . .
C53 C 0.64769(15) 0.35972(14) 0.57793(13) 0.0216(4) Uani 1 1 d . . .
H53 H 0.7064 0.3898 0.5595 0.026 Uiso 1 1 calc R . .
C54 C 0.70015(15) 0.15642(13) 0.77834(12) 0.0189(4) Uani 1 1 d . . .
C55 C 0.75277(16) 0.06981(14) 0.79672(13) 0.0214(4) Uani 1 1 d . . .
H55 H 0.8102 0.0529 0.7524 0.026 Uiso 1 1 calc R . .
C56 C 0.72478(17) 0.00719(15) 0.87710(14) 0.0261(4) Uani 1 1 d . . .
H56 H 0.7631 -0.0507 0.8867 0.031 Uiso 1 1 calc R . .
C57 C 0.64083(19) 0.02953(16) 0.94309(14) 0.0293(5) Uani 1 1 d . . .
H57 H 0.6212 -0.0128 0.9980 0.035 Uiso 1 1 calc R . .
C58 C 0.58623(18) 0.11437(16) 0.92752(14) 0.0287(5) Uani 1 1 d . . .
H58 H 0.5284 0.1304 0.9720 0.034 Uiso 1 1 calc R . .
C59 C 0.61564(17) 0.17647(15) 0.84683(13) 0.0242(4) Uani 1 1 d . . .
H59 H 0.5772 0.2344 0.8378 0.029 Uiso 1 1 calc R . .
C60 C 0.81718(14) 0.19068(13) 0.60873(12) 0.0186(4) Uani 1 1 d . . .
C61 C 0.90603(16) 0.22812(14) 0.55240(13) 0.0233(4) Uani 1 1 d . . .
H61 H 0.9226 0.2790 0.5614 0.028 Uiso 1 1 calc R . .
C62 C 0.97087(17) 0.19336(16) 0.48372(14) 0.0290(5) Uani 1 1 d . . .
H62 H 1.0303 0.2208 0.4469 0.035 Uiso 1 1 calc R . .
C63 C 0.94930(17) 0.11948(16) 0.46891(14) 0.0289(5) Uani 1 1 d . . .
H63 H 0.9941 0.0951 0.4228 0.035 Uiso 1 1 calc R . .
C64 C 0.86124(17) 0.08105(15) 0.52227(14) 0.0263(4) Uani 1 1 d . . .
H64 H 0.8449 0.0306 0.5123 0.032 Uiso 1 1 calc R . .
C65 C 0.79674(15) 0.11673(14) 0.59065(13) 0.0208(4) Uani 1 1 d . . .
H65 H 0.7366 0.0898 0.6263 0.025 Uiso 1 1 calc R . .
B1 B 0.73545(16) 0.23376(14) 0.68615(14) 0.0171(4) Uani 1 1 d . . .

loop_
_atom_site_aniso_label
_atom_site_aniso_U_11
_atom_site_aniso_U_22
_atom_site_aniso_U_33
_atom_site_aniso_U_23
_atom_site_aniso_U_13
_atom_site_aniso_U_12
Mo1 0.01407(8) 0.01571(8) 0.01478(8) -0.00421(6) -0.00521(6) -0.00123(6)
Mo2 0.01314(7) 0.01274(7) 0.01403(7) -0.00327(5) -0.00555(5) -0.00078(5)
S1 0.0232(12) 0.0284(7) 0.0403(17) -0.0068(11) -0.0134(12) -0.0062(8)
S1A 0.0232(12) 0.0284(7) 0.0403(17) -0.0068(11) -0.0134(12) -0.0062(8)
F1 0.041(5) 0.059(8) 0.056(3) -0.018(4) -0.009(3) -0.028(5)
F2 0.0418(19) 0.042(3) 0.047(2) -0.0018(18) 0.0007(16) -0.0134(19)
F3 0.0277(18) 0.037(2) 0.093(3) -0.036(2) 0.010(2) -0.0044(14)
F1A 0.033(3) 0.049(6) 0.107(10) -0.033(7) -0.025(4) -0.014(3)
F2A 0.137(7) 0.048(4) 0.104(6) 0.036(3) -0.076(5) -0.057(4)
F3A 0.034(2) 0.065(3) 0.116(4) -0.071(3) 0.016(2) -0.0133(19)
O1 0.0172(6) 0.0261(7) 0.0223(7) -0.0067(6) -0.0058(5) -0.0027(5)
O1S 0.0416(11) 0.0311(9) 0.0651(13) -0.0167(9) -0.0130(10) -0.0041(8)
O2 0.0272(8) 0.0362(9) 0.0457(10) -0.0024(8) -0.0178(7) -0.0111(7)
O3 0.063(3) 0.102(5) 0.040(2) -0.012(3) -0.018(2) -0.035(3)
O3A 0.100(5) 0.060(3) 0.085(4) 0.022(3) -0.077(4) -0.024(3)
O4 0.0252(19) 0.030(2) 0.098(4) -0.018(3) -0.025(3) 0.0068(15)
O4A 0.046(3) 0.067(4) 0.128(5) -0.076(4) 0.019(3) -0.021(3)
N1 0.0178(7) 0.0159(7) 0.0173(7) -0.0051(6) -0.0048(6) -0.0019(6)
N1S 0.037(2) 0.069(3) 0.147(5) -0.062(3) -0.016(3) -0.022(2)
N2 0.0180(7) 0.0167(7) 0.0147(7) -0.0033(6) -0.0070(6) -0.0015(6)
N3 0.0185(7) 0.0157(7) 0.0195(8) -0.0032(6) -0.0092(6) -0.0018(6)
N4 0.0198(8) 0.0181(8) 0.0159(7) -0.0044(6) -0.0062(6) -0.0048(6)
N5 0.0182(7) 0.0138(7) 0.0164(7) -0.0024(6) -0.0066(6) -0.0027(6)
N6 0.0174(7) 0.0151(7) 0.0189(7) -0.0048(6) -0.0078(6) 0.0002(6)
N7 0.0178(7) 0.0159(7) 0.0158(7) -0.0031(6) -0.0074(6) -0.0006(6)
N8 0.0163(7) 0.0169(7) 0.0151(7) -0.0040(6) -0.0060(6) -0.0006(6)
N9 0.0158(7) 0.0149(7) 0.0181(7) -0.0036(6) -0.0051(6) -0.0005(6)
N10 0.0163(7) 0.0172(7) 0.0171(7) -0.0055(6) -0.0058(6) 0.0011(6)
N11 0.0163(7) 0.0139(7) 0.0186(7) -0.0038(6) -0.0067(6) -0.0007(6)
N12 0.0171(7) 0.0160(7) 0.0176(7) -0.0049(6) -0.0058(6) -0.0025(6)
C1 0.0192(9) 0.0217(9) 0.0222(9) -0.0076(8) -0.0050(7) -0.0017(7)
C1S 0.0484(17) 0.0542(19) 0.061(2) -0.0238(16) -0.0087(15) -0.0049(14)
C2 0.0245(10) 0.0258(10) 0.0228(10) -0.0108(8) -0.0024(8) -0.0014(8)
C2S 0.059(2) 0.0507(18) 0.061(2) -0.0280(16) 0.0025(16) -0.0179(15)
C3 0.0318(11) 0.0235(10) 0.0207(9) -0.0096(8) -0.0088(8) -0.0010(8)
C3S 0.0579(19) 0.0265(13) 0.070(2) -0.0136(13) -0.0102(16) -0.0043(12)
C4 0.0258(10) 0.0198(9) 0.0198(9) -0.0055(7) -0.0097(8) -0.0024(8)
C4S 0.058(2) 0.0386(16) 0.084(3) -0.0107(16) -0.0190(18) -0.0079(14)
C5 0.0199(9) 0.0151(8) 0.0152(8) -0.0029(7) -0.0053(7) -0.0031(7)
C5S 0.108(4) 0.073(3) 0.090(4) -0.014(2) -0.019(3) -0.030(3)
C6 0.0201(9) 0.0145(8) 0.0204(9) -0.0044(7) -0.0088(7) -0.0024(7)
C6S 0.108(4) 0.073(3) 0.090(4) -0.014(2) -0.019(3) -0.030(3)
C7 0.0307(11) 0.0206(9) 0.0194(9) -0.0046(7) -0.0124(8) -0.0007(8)
C8 0.0392(12) 0.0237(10) 0.0276(11) -0.0053(8) -0.0232(10) 0.0020(9)
C9 0.0282(11) 0.0217(10) 0.0349(12) -0.0065(8) -0.0206(9) 0.0031(8)
C10 0.0205(9) 0.0180(9) 0.0287(10) -0.0064(8) -0.0122(8) 0.0003(7)
C11 0.0215(9) 0.0249(10) 0.0188(9) -0.0064(8) -0.0043(7) -0.0062(8)
C12 0.0291(11) 0.0265(10) 0.0196(9) -0.0017(8) -0.0044(8) -0.0103(8)
C13 0.0315(11) 0.0220(10) 0.0226(10) 0.0018(8) -0.0106(8) -0.0067(8)
C14 0.0233(9) 0.0198(9) 0.0233(10) -0.0009(8) -0.0104(8) -0.0041(7)
C15 0.0197(9) 0.0172(8) 0.0171(8) -0.0042(7) -0.0075(7) -0.0049(7)
C16 0.0191(9) 0.0167(8) 0.0175(8) -0.0043(7) -0.0088(7) 0.0001(7)
C17 0.0288(10) 0.0155(9) 0.0255(10) -0.0046(7) -0.0107(8) -0.0029(8)
C18 0.0329(11) 0.0178(9) 0.0300(11) -0.0099(8) -0.0132(9) 0.0035(8)
C19 0.0246(10) 0.0228(10) 0.0253(10) -0.0104(8) -0.0082(8) 0.0047(8)
C20 0.0184(9) 0.0203(9) 0.0212(9) -0.0062(7) -0.0070(7) 0.0007(7)
C21 0.0204(9) 0.0179(9) 0.0186(9) -0.0013(7) -0.0079(7) -0.0035(7)
C22 0.0294(10) 0.0205(9) 0.0222(9) -0.0028(8) -0.0121(8) -0.0079(8)
C23 0.0341(11) 0.0224(10) 0.0192(9) -0.0072(8) -0.0099(8) -0.0053(8)
C24 0.0236(9) 0.0220(9) 0.0175(9) -0.0070(7) -0.0061(7) -0.0011(7)
C25 0.0169(8) 0.0160(8) 0.0152(8) -0.0027(7) -0.0078(7) 0.0002(7)
C26 0.0170(8) 0.0138(8) 0.0189(9) -0.0039(7) -0.0061(7) 0.0017(7)
C27 0.0272(10) 0.0221(9) 0.0180(9) -0.0034(7) -0.0082(8) -0.0031(8)
C28 0.0330(11) 0.0274(11) 0.0166(9) -0.0021(8) -0.0025(8) -0.0072(9)
C29 0.0241(10) 0.0245(10) 0.0240(10) -0.0044(8) -0.0005(8) -0.0073(8)
C30 0.0176(9) 0.0180(9) 0.0243(10) -0.0049(7) -0.0055(7) -0.0021(7)
C31 0.0171(9) 0.0231(9) 0.0218(9) -0.0062(8) -0.0083(7) 0.0024(7)
C32 0.0211(10) 0.0272(10) 0.0271(10) -0.0023(8) -0.0117(8) 0.0042(8)
C33 0.0264(10) 0.0224(10) 0.0271(11) 0.0033(8) -0.0099(9) 0.0001(8)
C34 0.0205(9) 0.0199(9) 0.0255(10) 0.0000(8) -0.0073(8) -0.0021(7)
C35 0.0164(8) 0.0166(8) 0.0187(9) -0.0054(7) -0.0050(7) 0.0022(7)
C36 0.0157(8) 0.0172(8) 0.0164(8) -0.0046(7) -0.0028(7) -0.0023(7)
C37 0.0204(9) 0.0166(9) 0.0277(10) -0.0071(8) -0.0038(8) -0.0018(7)
C38 0.0250(10) 0.0204(9) 0.0303(11) -0.0105(8) -0.0012(8) -0.0089(8)
C39 0.0185(9) 0.0279(10) 0.0249(10) -0.0101(8) -0.0044(8) -0.0075(8)
C40 0.0167(9) 0.0238(9) 0.0200(9) -0.0079(7) -0.0053(7) -0.0026(7)
C41 0.019(3) 0.020(6) 0.041(9) -0.004(6) -0.007(5) 0.000(4)
C41A 0.019(3) 0.020(6) 0.041(9) -0.004(6) -0.007(5) 0.000(4)
C42 0.0285(10) 0.0219(9) 0.0155(9) 0.0003(7) -0.0086(8) -0.0066(8)
C43 0.0473(14) 0.0216(10) 0.0229(10) -0.0015(8) -0.0153(10) -0.0066(9)
C44 0.083(2) 0.0237(12) 0.0333(13) -0.0018(10) -0.0251(14) -0.0175(13)
C45 0.086(2) 0.0447(16) 0.0420(15) 0.0004(12) -0.0289(15) -0.0428(16)
C46 0.0502(16) 0.0585(18) 0.0400(14) 0.0013(13) -0.0241(13) -0.0305(14)
C47 0.0302(11) 0.0346(12) 0.0271(11) -0.0012(9) -0.0122(9) -0.0110(9)
C48 0.0182(9) 0.0221(9) 0.0169(8) -0.0079(7) -0.0055(7) 0.0024(7)
C49 0.0221(10) 0.0293(11) 0.0275(10) -0.0079(9) -0.0087(8) -0.0019(8)
C50 0.0213(10) 0.0412(13) 0.0406(13) -0.0177(11) -0.0128(9) 0.0005(9)
C51 0.0268(11) 0.0401(13) 0.0345(12) -0.0175(10) -0.0190(9) 0.0124(9)
C52 0.0301(11) 0.0304(11) 0.0212(10) -0.0091(8) -0.0108(8) 0.0115(9)
C53 0.0206(9) 0.0235(10) 0.0182(9) -0.0067(7) -0.0056(7) 0.0036(7)
C54 0.0222(9) 0.0202(9) 0.0174(9) -0.0042(7) -0.0084(7) -0.0060(7)
C55 0.0226(9) 0.0232(10) 0.0190(9) -0.0030(7) -0.0081(7) -0.0044(8)
C56 0.0331(11) 0.0230(10) 0.0231(10) 0.0011(8) -0.0137(9) -0.0074(8)
C57 0.0394(12) 0.0324(12) 0.0177(9) -0.0003(8) -0.0077(9) -0.0185(10)
C58 0.0328(11) 0.0354(12) 0.0187(10) -0.0093(9) -0.0015(8) -0.0124(9)
C59 0.0282(10) 0.0259(10) 0.0198(9) -0.0077(8) -0.0060(8) -0.0056(8)
C60 0.0180(9) 0.0180(9) 0.0169(8) -0.0005(7) -0.0085(7) 0.0030(7)
C61 0.0221(9) 0.0215(9) 0.0205(9) 0.0006(7) -0.0066(8) 0.0001(8)
C62 0.0230(10) 0.0309(11) 0.0206(10) 0.0017(8) -0.0019(8) 0.0016(8)
C63 0.0277(11) 0.0329(12) 0.0189(10) -0.0068(8) -0.0055(8) 0.0088(9)
C64 0.0286(11) 0.0268(10) 0.0247(10) -0.0102(8) -0.0121(8) 0.0058(8)
C65 0.0189(9) 0.0242(10) 0.0188(9) -0.0051(7) -0.0080(7) 0.0017(7)
B1 0.0170(9) 0.0177(9) 0.0165(9) -0.0034(7) -0.0070(8) -0.0005(7)

loop_
_atom_type_symbol
_atom_type_description
_atom_type_scat_dispersion_real
_atom_type_scat_dispersion_imag
_atom_type_scat_source
C C 0.0033 0.0016 'International Tables Vol C Tables 4.2.6.8 and 6.1.1.4'
H H 0.0000 0.0000 'International Tables Vol C Tables 4.2.6.8 and 6.1.1.4'
B B 0.0013 0.0007 'International Tables Vol C Tables 4.2.6.8 and 6.1.1.4'
N N 0.0061 0.0033 'International Tables Vol C Tables 4.2.6.8 and 6.1.1.4'
O O 0.0106 0.0060 'International Tables Vol C Tables 4.2.6.8 and 6.1.1.4'
F F 0.0171 0.0103 'International Tables Vol C Tables 4.2.6.8 and 6.1.1.4'
S S 0.1246 0.1234 'International Tables Vol C Tables 4.2.6.8 and 6.1.1.4'
Mo Mo -1.6832 0.6857 'International Tables Vol C Tables 4.2.6.8 and 6.1.1.4'

loop_
_geom_angle_atom_site_label_1
_geom_angle_atom_site_label_2
_geom_angle_atom_site_label_3
_geom_angle
O1 Mo1 N7 95.12(7)
O1 Mo1 N1 93.37(7)
N7 Mo1 N1 171.39(6)
O1 Mo1 N4 95.14(7)
N7 Mo1 N4 91.22(6)
N1 Mo1 N4 86.57(6)
O1 Mo1 N10 94.10(7)
N7 Mo1 N10 88.23(6)
N1 Mo1 N10 92.62(6)
N4 Mo1 N10 170.76(6)
O1 Mo1 Mo2 178.26(5)
N7 Mo1 Mo2 85.42(4)
N1 Mo1 Mo2 86.14(4)
N4 Mo1 Mo2 86.51(4)
N10 Mo1 Mo2 84.26(4)
N8 Mo2 N2 132.57(6)
N8 Mo2 N11 80.74(6)
N2 Mo2 N11 80.76(6)
N8 Mo2 N3 152.80(6)
N2 Mo2 N3 60.22(6)
N11 Mo2 N3 126.40(6)
N8 Mo2 N5 80.40(6)
N2 Mo2 N5 79.88(6)
N11 Mo2 N5 131.24(6)
N3 Mo2 N5 79.12(6)
N8 Mo2 N9 59.95(6)
N2 Mo2 N9 153.90(6)
N11 Mo2 N9 79.43(6)
N3 Mo2 N9 121.16(6)
N5 Mo2 N9 126.14(6)
N8 Mo2 N12 125.38(6)
N2 Mo2 N12 79.49(6)
N11 Mo2 N12 59.78(6)
N3 Mo2 N12 77.08(6)
N5 Mo2 N12 154.07(6)
N9 Mo2 N12 75.92(6)
N8 Mo2 N6 76.71(6)
N2 Mo2 N6 126.17(6)
N11 Mo2 N6 152.66(6)
N3 Mo2 N6 77.54(6)
N5 Mo2 N6 59.52(6)
N9 Mo2 N6 75.99(6)
N12 Mo2 N6 123.82(6)
N8 Mo2 Mo1 66.18(4)
N2 Mo2 Mo1 66.39(4)
N11 Mo2 Mo1 66.76(4)
N3 Mo2 Mo1 119.16(4)
N5 Mo2 Mo1 64.48(4)
N9 Mo2 Mo1 119.66(4)
N12 Mo2 Mo1 119.88(4)
N6 Mo2 Mo1 116.28(4)
O4 S1 O2 118.8(3)
O4 S1 O3 115.7(5)
O2 S1 O3 112.4(3)
O4 S1 C41 103.8(9)
O2 S1 C41 99.6(7)
O3 S1 C41 103.4(9)
O4A S1A O2 114.7(4)
O4A S1A O3A 114.2(6)
O2 S1A O3A 114.5(4)
O4A S1A C41A 104.2(10)
O2 S1A C41A 106.1(8)
O3A S1A C41A 101.2(7)
C3S O1S C2S 113.6(2)
S1 O2 S1A 16.77(18)
C5 N1 C1 119.05(17)
C5 N1 Mo1 118.30(12)
C1 N1 Mo1 122.57(13)
C5 N2 C6 124.26(16)
C5 N2 Mo2 136.14(12)
C6 N2 Mo2 96.46(11)
C10 N3 C6 121.72(17)
C10 N3 Mo2 140.95(14)
C6 N3 Mo2 97.27(12)
C15 N4 C11 119.01(17)
C15 N4 Mo1 116.26(12)
C11 N4 Mo1 124.62(13)
C15 N5 C16 123.66(16)
C15 N5 Mo2 134.26(13)
C16 N5 Mo2 97.27(12)
C20 N6 C16 121.23(17)
C20 N6 Mo2 141.66(14)
C16 N6 Mo2 96.82(12)
C21 N7 C25 118.95(16)
C21 N7 Mo1 122.80(13)
C25 N7 Mo1 118.13(12)
C25 N8 C26 123.69(16)
C25 N8 Mo2 132.17(12)
C26 N8 Mo2 96.71(11)
C30 N9 C26 121.57(17)
C30 N9 Mo2 141.25(14)
C26 N9 Mo2 96.68(12)
C35 N10 C31 118.96(17)
C35 N10 Mo1 119.00(12)
C31 N10 Mo1 121.92(13)
C36 N11 C35 124.37(16)
C36 N11 Mo2 96.93(11)
C35 N11 Mo2 131.57(13)
C40 N12 C36 121.82(17)
C40 N12 Mo2 141.09(14)
C36 N12 Mo2 96.73(12)
N1 C1 C2 122.56(19)
N1 C1 H1 118.7
C2 C1 H1 118.7
C2S C1S H1SC 109.5
C2S C1S H1SA 109.5
H1SC C1S H1SA 109.5
C2S C1S H1SB 109.5
H1SC C1S H1SB 109.5
H1SA C1S H1SB 109.5
C1 C2 C3 118.50(19)
C1 C2 H2 120.7
C3 C2 H2 120.7
O1S C2S C1S 110.9(3)
O1S C2S H2SB 109.5
C1S C2S H2SB 109.5
O1S C2S H2SA 109.5
C1S C2S H2SA 109.5
H2SB C2S H2SA 108.0
C4 C3 C2 119.85(19)
C4 C3 H3 120.1
C2 C3 H3 120.1
O1S C3S C4S 111.4(3)
O1S C3S H3S 124.3
C4S C3S H3S 124.3
C3 C4 C5 119.01(19)
C3 C4 H4 120.5
C5 C4 H4 120.5
C3S C4S H4SC 109.5
C3S C4S H4SA 109.5
H4SC C4S H4SA 109.5
C3S C4S H4SB 109.5
H4SC C4S H4SB 109.5
H4SA C4S H4SB 109.5
N1 C5 N2 114.14(16)
N1 C5 C4 120.78(17)
N2 C5 C4 125.05(18)
N1S C5S C6S 176.6(10)
N3 C6 N2 106.01(16)
N3 C6 C7 121.21(18)
N2 C6 C7 132.69(18)
C5S C6S H6SB 109.5
C5S C6S H6SC 109.5
H6SB C6S H6SC 109.5
C5S C6S H6SA 109.5
H6SB C6S H6SA 109.5
H6SC C6S H6SA 109.5
C8 C7 C6 116.6(2)
C8 C7 H7 121.7
C6 C7 H7 121.7
N2S C7S C8S 131.5(18)
C7 C8 C9 121.48(19)
C7 C8 H8 119.3
C9 C8 H8 119.3
C10 C9 C8 118.80(19)
C10 C9 H9 120.6
C8 C9 H9 120.6
N3 C10 C9 120.1(2)
N3 C10 H10 119.9
C9 C10 H10 119.9
N4 C11 C12 122.17(19)
N4 C11 H11 118.9
C12 C11 H11 118.9
C11 C12 C13 119.15(19)
C11 C12 H12 120.4
C13 C12 H12 120.4
C14 C13 C12 119.12(19)
C14 C13 H13 120.4
C12 C13 H13 120.4
C13 C14 C15 119.44(19)
C13 C14 H14 120.3
C15 C14 H14 120.3
N4 C15 N5 113.86(16)
N4 C15 C14 121.08(18)
N5 C15 C14 124.95(18)
N6 C16 N5 106.38(16)
N6 C16 C17 121.30(18)
N5 C16 C17 132.14(19)
C18 C17 C16 117.42(19)
C18 C17 H17 121.3
C16 C17 H17 121.3
C17 C18 C19 120.64(19)
C17 C18 H18 119.7
C19 C18 H18 119.7
C20 C19 C18 119.00(19)
C20 C19 H19 120.5
C18 C19 H19 120.5
N6 C20 C19 120.39(19)
N6 C20 H20 119.8
C19 C20 H20 119.8
N7 C21 C22 122.59(19)
N7 C21 H21 118.7
C22 C21 H21 118.7
C21 C22 C23 118.36(19)
C21 C22 H22 120.8
C23 C22 H22 120.8
C24 C23 C22 119.93(19)
C24 C23 H23 120.0
C22 C23 H23 120.0
C23 C24 C25 119.13(19)
C23 C24 H24 120.4
C25 C24 H24 120.4
N7 C25 N8 113.87(16)
N7 C25 C24 120.85(17)
N8 C25 C24 125.17(17)
N9 C26 N8 106.27(16)
N9 C26 C27 121.08(18)
N8 C26 C27 132.63(18)
C28 C27 C26 117.05(19)
C28 C27 H27 121.5
C26 C27 H27 121.5
C27 C28 C29 121.15(19)
C27 C28 H28 119.4
C29 C28 H28 119.4
C30 C29 C28 118.73(19)
C30 C29 H29 120.6
C28 C29 H29 120.6
N9 C30 C29 120.38(19)
N9 C30 H30 119.8
C29 C30 H30 119.8
N10 C31 C32 122.75(19)
N10 C31 H31 118.6
C32 C31 H31 118.6
C31 C32 C33 118.61(19)
C31 C32 H32 120.7
C33 C32 H32 120.7
C34 C33 C32 119.77(19)
C34 C33 H33 120.1
C32 C33 H33 120.1
C33 C34 C35 119.06(19)
C33 C34 H34 120.5
C35 C34 H34 120.5
N10 C35 N11 113.79(16)
N10 C35 C34 120.82(18)
N11 C35 C34 125.30(18)
N12 C36 N11 106.23(16)
N12 C36 C37 120.87(18)
N11 C36 C37 132.86(18)
C38 C37 C36 116.91(19)
C38 C37 H37 121.5
C36 C37 H37 121.5
C37 C38 C39 121.60(19)
C37 C38 H38 119.2
C39 C38 H38 119.2
C40 C39 C38 118.27(19)
C40 C39 H39 120.9
C38 C39 H39 120.9
N12 C40 C39 120.48(18)
N12 C40 H40 119.8
C39 C40 H40 119.8
F3 C41 F2 109.6(11)
F3 C41 F1 114(2)
F2 C41 F1 105(2)
F3 C41 S1 109.7(17)
F2 C41 S1 108.7(18)
F1 C41 S1 110.2(14)
F1A C41A F3A 102(2)
F1A C41A F2A 108(2)
F3A C41A F2A 103.3(17)
F1A C41A S1A 116.0(18)
F3A C41A S1A 114.4(17)
F2A C41A S1A 112.3(17)
C43 C42 C47 115.3(2)
C43 C42 B1 124.39(19)
C47 C42 B1 120.26(19)
C44 C43 C42 123.0(2)
C44 C43 H43 118.5
C42 C43 H43 118.5
C45 C44 C43 119.8(3)
C45 C44 H44 120.1
C43 C44 H44 120.1
C44 C45 C46 119.4(2)
C44 C45 H45 120.3
C46 C45 H45 120.3
C45 C46 C47 120.1(3)
C45 C46 H46 120.0
C47 C46 H46 120.0
C46 C47 C42 122.4(3)
C46 C47 H47 118.8
C42 C47 H47 118.8
C49 C48 C53 115.26(18)
C49 C48 B1 123.21(18)
C53 C48 B1 120.94(17)
C50 C49 C48 122.7(2)
C50 C49 H49 118.6
C48 C49 H49 118.6
C51 C50 C49 120.2(2)
C51 C50 H50 119.9
C49 C50 H50 119.9
C50 C51 C52 119.2(2)
C50 C51 H51 120.4
C52 C51 H51 120.4
C51 C52 C53 120.0(2)
C51 C52 H52 120.0
C53 C52 H52 120.0
C52 C53 C48 122.7(2)
C52 C53 H53 118.7
C48 C53 H53 118.7
C55 C54 C59 115.31(18)
C55 C54 B1 124.02(17)
C59 C54 B1 120.58(18)
C56 C55 C54 123.0(2)
C56 C55 H55 118.5
C54 C55 H55 118.5
C57 C56 C55 120.0(2)
C57 C56 H56 120.0
C55 C56 H56 120.0
C58 C57 C56 118.9(2)
C58 C57 H57 120.5
C56 C57 H57 120.5
C57 C58 C59 120.3(2)
C57 C58 H58 119.8
C59 C58 H58 119.8
C58 C59 C54 122.4(2)
C58 C59 H59 118.8
C54 C59 H59 118.8
C65 C60 C61 115.58(18)
C65 C60 B1 120.60(17)
C61 C60 B1 123.62(18)
C62 C61 C60 122.4(2)
C62 C61 H61 118.8
C60 C61 H61 118.8
C63 C62 C61 120.4(2)
C63 C62 H62 119.8
C61 C62 H62 119.8
C62 C63 C64 119.2(2)
C62 C63 H63 120.4
C64 C63 H63 120.4
C63 C64 C65 119.8(2)
C63 C64 H64 120.1
C65 C64 H64 120.1
C64 C65 C60 122.6(2)
C64 C65 H65 118.7
C60 C65 H65 118.7
C42 B1 C60 111.39(16)
C42 B1 C48 112.52(16)
C60 B1 C48 103.07(15)
C42 B1 C54 106.11(15)
C60 B1 C54 112.24(16)
C48 B1 C54 111.68(16)

loop_
_geom_bond_atom_site_label_1
_geom_bond_atom_site_label_2
_geom_bond_distance
Mo1 O1 1.6615(14)
Mo1 N7 2.1535(16)
Mo1 N1 2.1535(16)
Mo1 N4 2.1565(16)
Mo1 N10 2.1613(16)
Mo1 Mo2 3.1251(2)
Mo2 N8 2.1706(15)
Mo2 N2 2.1711(16)
Mo2 N11 2.1719(15)
Mo2 N3 2.1743(16)
Mo2 N5 2.1811(16)
Mo2 N9 2.1893(16)
Mo2 N12 2.1906(16)
Mo2 N6 2.2073(16)
S1 O4 1.408(6)
S1 O2 1.426(5)
S1 O3 1.431(6)
S1 C41 1.90(2)
S1A O4A 1.412(6)
S1A O2 1.426(5)
S1A O3A 1.427(7)
S1A C41A 1.76(3)
F1 C41 1.32(3)
F2 C41 1.30(2)
F3 C41 1.29(3)
F1A C41A 1.31(3)
F2A C41A 1.361(13)
F3A C41A 1.34(3)
O1S C3S 1.401(4)
O1S C2S 1.421(4)
N1 C5 1.355(2)
N1 C1 1.356(2)
N1S C5S 1.076(9)
N2 C5 1.375(2)
N2 C6 1.380(2)
N2S C7S 1.306(19)
N3 C10 1.338(2)
N3 C6 1.349(3)
N4 C15 1.352(2)
N4 C11 1.359(2)
N5 C15 1.371(2)
N5 C16 1.372(2)
N6 C20 1.340(2)
N6 C16 1.348(2)
N7 C21 1.354(2)
N7 C25 1.356(2)
N8 C25 1.374(2)
N8 C26 1.374(2)
N9 C30 1.340(2)
N9 C26 1.348(2)
N10 C35 1.351(3)
N10 C31 1.357(2)
N11 C36 1.369(2)
N11 C35 1.375(2)
N12 C40 1.336(2)
N12 C36 1.349(2)
C1 C2 1.374(3)
C1 H1 0.9500
C1S C2S 1.507(5)
C1S H1SC 0.9800
C1S H1SA 0.9800
C1S H1SB 0.9800
C2 C3 1.391(3)
C2 H2 0.9500
C2S H2SB 0.9900
C2S H2SA 0.9900
C3 C4 1.379(3)
C3 H3 0.9500
C3S C4S 1.455(5)
C3S H3S 0.9500
C4 C5 1.405(3)
C4 H4 0.9500
C4S H4SC 0.9800
C4S H4SA 0.9800
C4S H4SB 0.9800
C5S C6S 1.343(11)
C6 C7 1.396(3)
C6S H6SB 0.9800
C6S H6SC 0.9800
C6S H6SA 0.9800
C7 C8 1.388(3)
C7 H7 0.9500
C7S C8S 1.389(18)
C8 C9 1.390(3)
C8 H8 0.9500
C8S H8SC 0.9800
C8S H8SB 0.9800
C8S H8SA 0.9800
C9 C10 1.377(3)
C9 H9 0.9500
C10 H10 0.9500
C11 C12 1.375(3)
C11 H11 0.9500
C12 C13 1.394(3)
C12 H12 0.9500
C13 C14 1.379(3)
C13 H13 0.9500
C14 C15 1.402(3)
C14 H14 0.9500
C16 C17 1.400(3)
C17 C18 1.382(3)
C17 H17 0.9500
C18 C19 1.396(3)
C18 H18 0.9500
C19 C20 1.382(3)
C19 H19 0.9500
C20 H20 0.9500
C21 C22 1.370(3)
C21 H21 0.9500
C22 C23 1.394(3)
C22 H22 0.9500
C23 C24 1.372(3)
C23 H23 0.9500
C24 C25 1.399(3)
C24 H24 0.9500
C26 C27 1.400(3)
C27 C28 1.386(3)
C27 H27 0.9500
C28 C29 1.393(3)
C28 H28 0.9500
C29 C30 1.379(3)
C29 H29 0.9500
C30 H30 0.9500
C31 C32 1.369(3)
C31 H31 0.9500
C32 C33 1.387(3)
C32 H32 0.9500
C33 C34 1.381(3)
C33 H33 0.9500
C34 C35 1.405(3)
C34 H34 0.9500
C36 C37 1.399(3)
C37 C38 1.385(3)
C37 H37 0.9500
C38 C39 1.392(3)
C38 H38 0.9500
C39 C40 1.381(3)
C39 H39 0.9500
C40 H40 0.9500
C42 C43 1.400(3)
C42 C47 1.404(3)
C42 B1 1.640(3)
C43 C44 1.388(3)
C43 H43 0.9500
C44 C45 1.379(5)
C44 H44 0.9500
C45 C46 1.383(5)
C45 H45 0.9500
C46 C47 1.389(4)
C46 H46 0.9500
C47 H47 0.9500
C48 C49 1.398(3)
C48 C53 1.406(3)
C48 B1 1.644(3)
C49 C50 1.394(3)
C49 H49 0.9500
C50 C51 1.379(4)
C50 H50 0.9500
C51 C52 1.386(4)
C51 H51 0.9500
C52 C53 1.392(3)
C52 H52 0.9500
C53 H53 0.9500
C54 C55 1.399(3)
C54 C59 1.407(3)
C54 B1 1.646(3)
C55 C56 1.394(3)
C55 H55 0.9500
C56 C57 1.389(3)
C56 H56 0.9500
C57 C58 1.384(3)
C57 H57 0.9500
C58 C59 1.396(3)
C58 H58 0.9500
C59 H59 0.9500
C60 C65 1.401(3)
C60 C61 1.402(3)
C60 B1 1.640(3)
C61 C62 1.394(3)
C61 H61 0.9500
C62 C63 1.378(4)
C62 H62 0.9500
C63 C64 1.389(3)
C63 H63 0.9500
C64 C65 1.397(3)
C64 H64 0.9500
C65 H65 0.9500

loop_
_geom_torsion_atom_site_label_1
_geom_torsion_atom_site_label_2
_geom_torsion_atom_site_label_3
_geom_torsion_atom_site_label_4
_geom_torsion
O1 Mo1 Mo2 N8 -81.4(17)
N7 Mo1 Mo2 N8 26.49(6)
N1 Mo1 Mo2 N8 -155.21(6)
N4 Mo1 Mo2 N8 118.00(6)
N10 Mo1 Mo2 N8 -62.19(6)
O1 Mo1 Mo2 N2 98.3(17)
N7 Mo1 Mo2 N2 -153.80(6)
N1 Mo1 Mo2 N2 24.50(6)
N4 Mo1 Mo2 N2 -62.29(6)
N10 Mo1 Mo2 N2 117.52(6)
O1 Mo1 Mo2 N11 8.5(17)
N7 Mo1 Mo2 N11 116.37(6)
N1 Mo1 Mo2 N11 -65.33(6)
N4 Mo1 Mo2 N11 -152.12(6)
N10 Mo1 Mo2 N11 27.70(6)
O1 Mo1 Mo2 N3 128.5(17)
N7 Mo1 Mo2 N3 -123.63(6)
N1 Mo1 Mo2 N3 54.67(6)
N4 Mo1 Mo2 N3 -32.12(6)
N10 Mo1 Mo2 N3 147.69(6)
O1 Mo1 Mo2 N5 -171.9(17)
N7 Mo1 Mo2 N5 -64.02(6)
N1 Mo1 Mo2 N5 114.28(6)
N4 Mo1 Mo2 N5 27.49(6)
N10 Mo1 Mo2 N5 -152.69(6)
O1 Mo1 Mo2 N9 -53.2(17)
N7 Mo1 Mo2 N9 54.68(6)
N1 Mo1 Mo2 N9 -127.02(6)
N4 Mo1 Mo2 N9 146.19(6)
N10 Mo1 Mo2 N9 -33.99(6)
O1 Mo1 Mo2 N12 37.1(17)
N7 Mo1 Mo2 N12 144.93(6)
N1 Mo1 Mo2 N12 -36.77(6)
N4 Mo1 Mo2 N12 -123.56(6)
N10 Mo1 Mo2 N12 56.25(6)
O1 Mo1 Mo2 N6 -141.5(17)
N7 Mo1 Mo2 N6 -33.63(6)
N1 Mo1 Mo2 N6 144.67(6)
N4 Mo1 Mo2 N6 57.88(6)
N10 Mo1 Mo2 N6 -122.31(6)
O4 S1 O2 S1A 29.6(11)
O3 S1 O2 S1A 169.2(18)
C41 S1 O2 S1A -81.9(17)
O4A S1A O2 S1 -172.3(18)
O3A S1A O2 S1 -37.5(12)
C41A S1A O2 S1 73.3(16)
O1 Mo1 N1 C5 160.18(14)
N7 Mo1 N1 C5 -10.1(5)
N4 Mo1 N1 C5 65.23(14)
N10 Mo1 N1 C5 -105.56(14)
Mo2 Mo1 N1 C5 -21.50(13)
O1 Mo1 N1 C1 -16.47(16)
N7 Mo1 N1 C1 173.2(3)
N4 Mo1 N1 C1 -111.43(16)
N10 Mo1 N1 C1 77.79(15)
Mo2 Mo1 N1 C1 161.85(15)
N8 Mo2 N2 C5 -49.5(2)
N11 Mo2 N2 C5 18.75(18)
N3 Mo2 N2 C5 160.5(2)
N5 Mo2 N2 C5 -116.28(19)
N9 Mo2 N2 C5 59.8(2)
N12 Mo2 N2 C5 79.51(19)
N6 Mo2 N2 C5 -156.04(17)
Mo1 Mo2 N2 C5 -49.83(17)
N8 Mo2 N2 C6 151.20(11)
N11 Mo2 N2 C6 -140.57(12)
N3 Mo2 N2 C6 1.22(10)
N5 Mo2 N2 C6 84.40(11)
N9 Mo2 N2 C6 -99.56(16)
N12 Mo2 N2 C6 -79.81(11)
N6 Mo2 N2 C6 44.64(13)
Mo1 Mo2 N2 C6 150.85(12)
N8 Mo2 N3 C10 55.5(3)
N2 Mo2 N3 C10 -178.2(2)
N11 Mo2 N3 C10 -128.9(2)
N5 Mo2 N3 C10 97.3(2)
N9 Mo2 N3 C10 -28.6(2)
N12 Mo2 N3 C10 -93.1(2)
N6 Mo2 N3 C10 36.4(2)
Mo1 Mo2 N3 C10 149.7(2)
N8 Mo2 N3 C6 -127.54(14)
N2 Mo2 N3 C6 -1.25(11)
N11 Mo2 N3 C6 48.07(14)
N5 Mo2 N3 C6 -85.74(12)
N9 Mo2 N3 C6 148.42(11)
N12 Mo2 N3 C6 83.91(12)
N6 Mo2 N3 C6 -146.62(12)
Mo1 Mo2 N3 C6 -33.30(13)
O1 Mo1 N4 C15 157.59(14)
N7 Mo1 N4 C15 62.34(14)
N1 Mo1 N4 C15 -109.33(14)
N10 Mo1 N4 C15 -24.1(4)
Mo2 Mo1 N4 C15 -22.99(13)
O1 Mo1 N4 C11 -26.25(16)
N7 Mo1 N4 C11 -121.50(16)
N1 Mo1 N4 C11 66.83(16)
N10 Mo1 N4 C11 152.0(3)
Mo2 Mo1 N4 C11 153.17(15)
N8 Mo2 N5 C15 -124.46(18)
N2 Mo2 N5 C15 12.19(17)
N11 Mo2 N5 C15 -55.9(2)
N3 Mo2 N5 C15 73.54(17)
N9 Mo2 N5 C15 -165.66(16)
N12 Mo2 N5 C15 49.9(2)
N6 Mo2 N5 C15 155.38(19)
Mo1 Mo2 N5 C15 -56.37(16)
N8 Mo2 N5 C16 80.78(11)
N2 Mo2 N5 C16 -142.58(12)
N11 Mo2 N5 C16 149.35(10)
N3 Mo2 N5 C16 -81.23(11)
N9 Mo2 N5 C16 39.58(13)
N12 Mo2 N5 C16 -104.84(16)
N6 Mo2 N5 C16 0.62(10)
Mo1 Mo2 N5 C16 148.87(12)
N8 Mo2 N6 C20 86.0(2)
N2 Mo2 N6 C20 -140.5(2)
N11 Mo2 N6 C20 50.8(3)
N3 Mo2 N6 C20 -102.8(2)
N5 Mo2 N6 C20 172.6(2)
N9 Mo2 N6 C20 24.2(2)
N12 Mo2 N6 C20 -37.9(2)
Mo1 Mo2 N6 C20 140.6(2)
N8 Mo2 N6 C16 -87.21(11)
N2 Mo2 N6 C16 46.30(13)
N11 Mo2 N6 C16 -122.44(14)
N3 Mo2 N6 C16 83.96(11)
N5 Mo2 N6 C16 -0.63(10)
N9 Mo2 N6 C16 -149.08(12)
N12 Mo2 N6 C16 148.89(11)
Mo1 Mo2 N6 C16 -32.61(12)
O1 Mo1 N7 C21 -25.78(15)
N1 Mo1 N7 C21 144.5(4)
N4 Mo1 N7 C21 69.49(15)
N10 Mo1 N7 C21 -119.73(15)
Mo2 Mo1 N7 C21 155.89(14)
O1 Mo1 N7 C25 158.28(13)
N1 Mo1 N7 C25 -31.5(5)
N4 Mo1 N7 C25 -106.45(13)
N10 Mo1 N7 C25 64.33(13)
Mo2 Mo1 N7 C25 -20.05(13)
N2 Mo2 N8 C25 -55.41(19)
N11 Mo2 N8 C25 -123.64(17)
N3 Mo2 N8 C25 52.8(2)
N5 Mo2 N8 C25 11.18(16)
N9 Mo2 N8 C25 153.27(19)
N12 Mo2 N8 C25 -165.81(15)
N6 Mo2 N8 C25 71.93(17)
Mo1 Mo2 N8 C25 -55.05(15)
N2 Mo2 N8 C26 155.26(10)
N11 Mo2 N8 C26 87.02(11)
N3 Mo2 N8 C26 -96.55(16)
N5 Mo2 N8 C26 -138.15(12)
N9 Mo2 N8 C26 3.93(10)
N12 Mo2 N8 C26 44.86(13)
N6 Mo2 N8 C26 -77.40(11)
Mo1 Mo2 N8 C26 155.61(12)
N8 Mo2 N9 C30 -175.1(2)
N2 Mo2 N9 C30 58.3(3)
N11 Mo2 N9 C30 99.6(2)
N3 Mo2 N9 C30 -26.8(2)
N5 Mo2 N9 C30 -126.5(2)
N12 Mo2 N9 C30 38.3(2)
N6 Mo2 N9 C30 -92.5(2)
Mo1 Mo2 N9 C30 154.93(19)
N8 Mo2 N9 C26 -4.01(10)
N2 Mo2 N9 C26 -130.56(14)
N11 Mo2 N9 C26 -89.35(11)
N3 Mo2 N9 C26 144.31(11)
N5 Mo2 N9 C26 44.61(13)
N12 Mo2 N9 C26 -150.59(12)
N6 Mo2 N9 C26 78.56(11)
Mo1 Mo2 N9 C26 -33.97(12)
O1 Mo1 N10 C35 156.32(14)
N7 Mo1 N10 C35 -108.68(14)
N1 Mo1 N10 C35 62.75(14)
N4 Mo1 N10 C35 -22.0(4)
Mo2 Mo1 N10 C35 -23.11(13)
O1 Mo1 N10 C31 -27.78(15)
N7 Mo1 N10 C31 67.22(15)
N1 Mo1 N10 C31 -121.35(15)
N4 Mo1 N10 C31 153.9(3)
Mo2 Mo1 N10 C31 152.79(15)
N8 Mo2 N11 C36 -137.09(12)
N2 Mo2 N11 C36 86.77(11)
N3 Mo2 N11 C36 44.94(13)
N5 Mo2 N11 C36 154.48(10)
N9 Mo2 N11 C36 -76.15(11)
N12 Mo2 N11 C36 3.61(10)
N6 Mo2 N11 C36 -102.42(15)
Mo1 Mo2 N11 C36 154.95(12)
N8 Mo2 N11 C35 13.12(17)
N2 Mo2 N11 C35 -123.02(17)
N3 Mo2 N11 C35 -164.85(15)
N5 Mo2 N11 C35 -55.31(19)
N9 Mo2 N11 C35 74.06(17)
N12 Mo2 N11 C35 153.82(19)
N6 Mo2 N11 C35 47.8(2)
Mo1 Mo2 N11 C35 -54.84(16)
N8 Mo2 N12 C40 -126.1(2)
N2 Mo2 N12 C40 98.5(2)
N11 Mo2 N12 C40 -176.2(2)
N3 Mo2 N12 C40 36.9(2)
N5 Mo2 N12 C40 60.7(3)
N9 Mo2 N12 C40 -90.4(2)
N6 Mo2 N12 C40 -28.3(2)
Mo1 Mo2 N12 C40 153.26(19)
N8 Mo2 N12 C36 46.39(13)
N2 Mo2 N12 C36 -89.02(12)
N11 Mo2 N12 C36 -3.67(10)
N3 Mo2 N12 C36 -150.62(12)
N5 Mo2 N12 C36 -126.82(14)
N9 Mo2 N12 C36 82.16(11)
N6 Mo2 N12 C36 144.23(11)
Mo1 Mo2 N12 C36 -34.22(12)
C5 N1 C1 C2 -0.2(3)
Mo1 N1 C1 C2 176.38(16)
N1 C1 C2 C3 3.6(3)
C3S O1S C2S C1S -168.9(3)
C1 C2 C3 C4 -2.5(3)
C2S O1S C3S C4S 178.4(3)
C2 C3 C4 C5 -1.8(3)
C1 N1 C5 N2 177.34(17)
Mo1 N1 C5 N2 0.6(2)
C1 N1 C5 C4 -4.3(3)
Mo1 N1 C5 C4 178.96(14)
C6 N2 C5 N1 -157.47(17)
Mo2 N2 C5 N1 47.7(3)
C6 N2 C5 C4 24.2(3)
Mo2 N2 C5 C4 -130.66(18)
C3 C4 C5 N1 5.3(3)
C3 C4 C5 N2 -176.50(19)
C10 N3 C6 N2 179.54(17)
Mo2 N3 C6 N2 1.78(15)
C10 N3 C6 C7 -3.6(3)
Mo2 N3 C6 C7 178.63(16)
C5 N2 C6 N3 -164.56(17)
Mo2 N2 C6 N3 -1.78(15)
C5 N2 C6 C7 19.1(3)
Mo2 N2 C6 C7 -178.1(2)
N3 C6 C7 C8 2.7(3)
N2 C6 C7 C8 178.6(2)
C6 C7 C8 C9 -0.1(3)
C7 C8 C9 C10 -1.6(3)
C6 N3 C10 C9 1.8(3)
Mo2 N3 C10 C9 178.25(16)
C8 C9 C10 N3 0.8(3)
C15 N4 C11 C12 -0.5(3)
Mo1 N4 C11 C12 -176.53(15)
N4 C11 C12 C13 2.0(3)
C11 C12 C13 C14 -1.7(3)
C12 C13 C14 C15 0.0(3)
C11 N4 C15 N5 -177.57(16)
Mo1 N4 C15 N5 -1.2(2)
C11 N4 C15 C14 -1.4(3)
Mo1 N4 C15 C14 175.01(14)
C16 N5 C15 N4 -155.46(17)
Mo2 N5 C15 N4 55.1(2)
C16 N5 C15 C14 28.5(3)
Mo2 N5 C15 C14 -120.95(19)
C13 C14 C15 N4 1.6(3)
C13 C14 C15 N5 177.37(19)
C20 N6 C16 N5 -174.20(16)
Mo2 N6 C16 N5 0.90(15)
C20 N6 C16 C17 1.5(3)
Mo2 N6 C16 C17 176.56(16)
C15 N5 C16 N6 -159.39(17)
Mo2 N5 C16 N6 -0.91(15)
C15 N5 C16 C17 25.6(3)
Mo2 N5 C16 C17 -175.9(2)
N6 C16 C17 C18 -1.7(3)
N5 C16 C17 C18 172.7(2)
C16 C17 C18 C19 0.6(3)
C17 C18 C19 C20 0.6(3)
C16 N6 C20 C19 -0.2(3)
Mo2 N6 C20 C19 -172.31(16)
C18 C19 C20 N6 -0.8(3)
C25 N7 C21 C22 2.1(3)
Mo1 N7 C21 C22 -173.83(14)
N7 C21 C22 C23 1.8(3)
C21 C22 C23 C24 -2.8(3)
C22 C23 C24 C25 0.1(3)
C21 N7 C25 N8 178.78(16)
Mo1 N7 C25 N8 -5.1(2)
C21 N7 C25 C24 -4.9(3)
Mo1 N7 C25 C24 171.20(14)
C26 N8 C25 N7 -161.31(16)
Mo2 N8 C25 N7 56.2(2)
C26 N8 C25 C24 22.6(3)
Mo2 N8 C25 C24 -119.93(19)
C23 C24 C25 N7 3.8(3)
C23 C24 C25 N8 179.73(18)
C30 N9 C26 N8 179.19(16)
Mo2 N9 C26 N8 5.71(15)
C30 N9 C26 C27 -2.3(3)
Mo2 N9 C26 C27 -175.74(16)
C25 N8 C26 N9 -158.74(16)
Mo2 N8 C26 N9 -5.76(15)
C25 N8 C26 C27 23.0(3)
Mo2 N8 C26 C27 175.9(2)
N9 C26 C27 C28 1.7(3)
N8 C26 C27 C28 179.8(2)
C26 C27 C28 C29 0.1(3)
C27 C28 C29 C30 -1.2(3)
C26 N9 C30 C29 1.1(3)
Mo2 N9 C30 C29 170.66(16)
C28 C29 C30 N9 0.7(3)
C35 N10 C31 C32 -0.7(3)
Mo1 N10 C31 C32 -176.62(16)
N10 C31 C32 C33 1.5(3)
C31 C32 C33 C34 -0.7(3)
C32 C33 C34 C35 -1.0(3)
C31 N10 C35 N11 -177.70(16)
Mo1 N10 C35 N11 -1.7(2)
C31 N10 C35 C34 -1.0(3)
Mo1 N10 C35 C34 175.04(15)
C36 N11 C35 N10 -163.09(17)
Mo2 N11 C35 N10 53.6(2)
C36 N11 C35 C34 20.4(3)
Mo2 N11 C35 C34 -122.94(19)
C33 C34 C35 N10 1.8(3)
C33 C34 C35 N11 178.1(2)
C40 N12 C36 N11 179.72(17)
Mo2 N12 C36 N11 5.24(15)
C40 N12 C36 C37 -2.4(3)
Mo2 N12 C36 C37 -176.84(16)
C35 N11 C36 N12 -158.52(17)
Mo2 N11 C36 N12 -5.29(15)
C35 N11 C36 C37 23.9(3)
Mo2 N11 C36 C37 177.2(2)
N12 C36 C37 C38 2.1(3)
N11 C36 C37 C38 179.3(2)
C36 C37 C38 C39 -0.3(3)
C37 C38 C39 C40 -1.3(3)
C36 N12 C40 C39 0.7(3)
Mo2 N12 C40 C39 171.96(15)
C38 C39 C40 N12 1.1(3)
O4 S1 C41 F3 177.1(12)
O2 S1 C41 F3 -60.0(14)
O3 S1 C41 F3 55.9(14)
O4 S1 C41 F2 -63.1(16)
O2 S1 C41 F2 59.9(16)
O3 S1 C41 F2 175.8(13)
O4 S1 C41 F1 50.9(19)
O2 S1 C41 F1 173.9(17)
O3 S1 C41 F1 -70.2(19)
O4A S1A C41A F1A 59.6(18)
O2 S1A C41A F1A -179.0(16)
O3A S1A C41A F1A -59.2(19)
O4A S1A C41A F3A 177.8(11)
O2 S1A C41A F3A -60.8(12)
O3A S1A C41A F3A 59.1(13)
O4A S1A C41A F2A -64.9(19)
O2 S1A C41A F2A 56(2)
O3A S1A C41A F2A 176.3(17)
C47 C42 C43 C44 1.6(3)
B1 C42 C43 C44 178.7(2)
C42 C43 C44 C45 -1.0(4)
C43 C44 C45 C46 -0.1(4)
C44 C45 C46 C47 0.4(4)
C45 C46 C47 C42 0.3(4)
C43 C42 C47 C46 -1.2(3)
B1 C42 C47 C46 -178.5(2)
C53 C48 C49 C50 -0.3(3)
B1 C48 C49 C50 -171.6(2)
C48 C49 C50 C51 0.1(4)
C49 C50 C51 C52 0.2(3)
C50 C51 C52 C53 -0.3(3)
C51 C52 C53 C48 0.1(3)
C49 C48 C53 C52 0.2(3)
B1 C48 C53 C52 171.70(18)
C59 C54 C55 C56 -0.4(3)
B1 C54 C55 C56 176.17(19)
C54 C55 C56 C57 0.4(3)
C55 C56 C57 C58 -0.1(3)
C56 C57 C58 C59 -0.3(3)
C57 C58 C59 C54 0.4(3)
C55 C54 C59 C58 0.0(3)
B1 C54 C59 C58 -176.69(19)
C65 C60 C61 C62 -1.0(3)
B1 C60 C61 C62 -175.88(18)
C60 C61 C62 C63 -0.2(3)
C61 C62 C63 C64 1.1(3)
C62 C63 C64 C65 -0.9(3)
C63 C64 C65 C60 -0.3(3)
C61 C60 C65 C64 1.3(3)
B1 C60 C65 C64 176.29(18)
C43 C42 B1 C60 130.6(2)
C47 C42 B1 C60 -52.5(2)
C43 C42 B1 C48 15.4(3)
C47 C42 B1 C48 -167.65(18)
C43 C42 B1 C54 -107.0(2)
C47 C42 B1 C54 69.9(2)
C65 C60 B1 C42 169.50(17)
C61 C60 B1 C42 -15.9(2)
C65 C60 B1 C48 -69.6(2)
C61 C60 B1 C48 105.0(2)
C65 C60 B1 C54 50.7(2)
C61 C60 B1 C54 -134.73(19)
C49 C48 B1 C42 -140.49(19)
C53 C48 B1 C42 48.7(2)
C49 C48 B1 C60 99.4(2)
C53 C48 B1 C60 -71.4(2)
C49 C48 B1 C54 -21.3(3)
C53 C48 B1 C54 167.95(17)
C55 C54 B1 C42 -105.0(2)
C59 C54 B1 C42 71.3(2)
C55 C54 B1 C60 16.9(3)
C59 C54 B1 C60 -166.77(17)
C55 C54 B1 C48 132.03(19)
C59 C54 B1 C48 -51.6(2)
